data_4336111
loop_
_publ_author_name
'Jian Zhang'
'Zuowei Xie'

_publ_section_title
;
 Reaction of 13-Vertex Carborane \m-1,2-(CH2)4-1,2-C2B11H11 with
 Nucleophiles: Linkage Effect on Product Formation
;
_journal_name_full 'Inorganic Chemistry'
_journal_page_first 10677
_journal_page_last 10684
_journal_paper_doi 10.1021/ic401744h
_journal_volume 52
_journal_year 2013
_chemical_formula_sum 'C22 H45 B11 N2 O2'
_chemical_formula_weight 488.51
_chemical_name_systematic
; 
 ? 
;
_space_group_IT_number 2
_symmetry_cell_setting triclinic
_symmetry_space_group_name_Hall '-P 1'
_symmetry_space_group_name_H-M 'P -1'
_atom_sites_solution_hydrogens geom
_atom_sites_solution_primary direct
_atom_sites_solution_secondary difmap
_audit_creation_method SHELXL-97
_cell_angle_alpha 102.413(2)
_cell_angle_beta 97.696(2)
_cell_angle_gamma 97.792(2)
_cell_formula_units_Z 2
_cell_length_a 9.4687(7)
_cell_length_b 9.6287(8)
_cell_length_c 17.0590(13)
_cell_measurement_reflns_used 41
_cell_measurement_temperature 296(2)
_cell_measurement_theta_max 15
_cell_measurement_theta_min 15
_cell_volume 1483.4(2)
_computing_cell_refinement 'BRUKER KAPPA APEXII DUO DIFFRACTOMETER'
_computing_data_collection 'BRUKER KAPPA APEXII DUO DIFFRACTOMETER'
_computing_data_reduction 'BRUKER KAPPA APEXII DUO DIFFRACTOMETER'
_computing_molecular_graphics 'SIEMENS SHELXTL'
_computing_publication_material 'SIEMENS SHELXTL'
_computing_structure_refinement 'SHELXL-97 (Sheldrick, 2008)'
_computing_structure_solution 'SHELXS-97 (Sheldrick, 2008)'
_diffrn_ambient_temperature 296(2)
_diffrn_measured_fraction_theta_full 0.978
_diffrn_measured_fraction_theta_max 0.978
_diffrn_measurement_device_type 'BRUKER KAPPA APEXII DUO DIFFRACTOMETER'
_diffrn_measurement_method 'PHI & OMEGA SCAN'
_diffrn_radiation_monochromator graphite
_diffrn_radiation_source 'fine-focus sealed tube'
_diffrn_radiation_type MoK\a
_diffrn_radiation_wavelength 0.71073
_diffrn_reflns_av_R_equivalents 0.0800
_diffrn_reflns_av_sigmaI/netI 0.1007
_diffrn_reflns_limit_h_max 11
_diffrn_reflns_limit_h_min -12
_diffrn_reflns_limit_k_max 12
_diffrn_reflns_limit_k_min -9
_diffrn_reflns_limit_l_max 22
_diffrn_reflns_limit_l_min -22
_diffrn_reflns_number 23605
_diffrn_reflns_theta_full 27.68
_diffrn_reflns_theta_max 27.68
_diffrn_reflns_theta_min 2.20
_exptl_absorpt_coefficient_mu 0.062
_exptl_absorpt_correction_T_max 0.7456
_exptl_absorpt_correction_T_min 0.6374
_exptl_absorpt_correction_type multi-scan
_exptl_crystal_colour colourless
_exptl_crystal_density_diffrn 1.094
_exptl_crystal_description block
_exptl_crystal_F_000 524
_exptl_crystal_size_max 0.40
_exptl_crystal_size_mid 0.30
_exptl_crystal_size_min 0.20
_refine_diff_density_max 0.583
_refine_diff_density_min -0.281
_refine_diff_density_rms 0.063
_refine_ls_extinction_coef 0.019(8)
_refine_ls_extinction_expression Fc^*^=kFc[1+0.001xFc^2^\l^3^/sin(2\q)]^-1/4^
_refine_ls_extinction_method SHELXL
_refine_ls_goodness_of_fit_ref 1.124
_refine_ls_hydrogen_treatment riding
_refine_ls_matrix_type full
_refine_ls_number_parameters 347
_refine_ls_number_reflns 6800
_refine_ls_number_restraints 0
_refine_ls_restrained_S_all 1.124
_refine_ls_R_factor_all 0.2579
_refine_ls_R_factor_gt 0.1146
_refine_ls_shift/su_max 0.000
_refine_ls_shift/su_mean 0.000
_refine_ls_structure_factor_coef Fsqd
_refine_ls_weighting_details 'calc w=1/[\s^2^(Fo^2^)+(0.2000P)^2^+0.0000P] where P=(Fo^2^+2Fc^2^)/3'
_refine_ls_weighting_scheme calc
_refine_ls_wR_factor_gt 0.3374
_refine_ls_wR_factor_ref 0.4289
_reflns_number_gt 2127
_reflns_number_total 6800
_reflns_threshold_expression >2sigma(I)
_cod_data_source_file ic401744h_si_002_7.cif
_cod_data_source_block '[6][PSH]'
_cod_database_code 4336111

loop_
_symmetry_equiv_pos_as_xyz
'x, y, z'
'-x, -y, -z'

loop_
_atom_site_label
_atom_site_type_symbol
_atom_site_fract_x
_atom_site_fract_y
_atom_site_fract_z
_atom_site_U_iso_or_equiv
_atom_site_adp_type
_atom_site_occupancy
_atom_site_symmetry_multiplicity
_atom_site_calc_flag
_atom_site_refinement_flags
N1 N 0.8071(4) 0.7404(4) 0.4316(2) 0.0735(11) Uani 1 1 d .
N2 N 0.8009(4) 0.8297(4) 0.2991(2) 0.0728(11) Uani 1 1 d .
C7 C 0.2547(7) 0.4543(6) 0.1599(3) 0.0996(18) Uani 1 1 d .
C11 C 0.3302(8) 0.4969(7) 0.0933(4) 0.130(2) Uani 1 1 d .
H11A H 0.4081 0.4422 0.0855 0.156 Uiso 1 1 calc R
H11B H 0.3726 0.5984 0.1106 0.156 Uiso 1 1 calc R
C12 C 0.2278(10) 0.4703(10) 0.0119(4) 0.150(3) Uani 1 1 d .
H12A H 0.1572 0.5343 0.0183 0.180 Uiso 1 1 calc R
H12B H 0.2832 0.4951 -0.0285 0.180 Uiso 1 1 calc R
C13 C 0.1491(13) 0.3179(10) -0.0193(5) 0.206(5) Uani 1 1 d .
H13A H 0.0616 0.3132 0.0045 0.248 Uiso 1 1 calc R
H13B H 0.1186 0.3054 -0.0773 0.248 Uiso 1 1 calc R
C14 C 0.2059(9) 0.1978(8) -0.0104(3) 0.149(3) Uani 1 1 d .
H14A H 0.2927 0.2005 -0.0348 0.179 Uiso 1 1 calc R
H14B H 0.1375 0.1150 -0.0434 0.179 Uiso 1 1 calc R
C15 C 0.2464(8) 0.1655(7) 0.0744(3) 0.123(2) Uani 1 1 d .
H15A H 0.1797 0.0766 0.0715 0.148 Uiso 1 1 calc R
C16 C 0.6576(9) 0.1916(10) 0.0913(5) 0.160(3) Uani 1 1 d .
H16A H 0.7194 0.2551 0.0692 0.240 Uiso 1 1 calc R
H16B H 0.6689 0.0937 0.0702 0.240 Uiso 1 1 calc R
H16C H 0.6832 0.2158 0.1496 0.240 Uiso 1 1 calc R
C17 C 0.3378(10) -0.0830(8) 0.1509(5) 0.170(4) Uani 1 1 d .
H17A H 0.3910 -0.1418 0.1784 0.255 Uiso 1 1 calc R
H17B H 0.2794 -0.1422 0.1016 0.255 Uiso 1 1 calc R
H17C H 0.2766 -0.0382 0.1857 0.255 Uiso 1 1 calc R
C21 C 0.9476(7) 0.7280(8) 0.4745(3) 0.127(2) Uani 1 1 d .
H21A H 1.0156 0.8140 0.4789 0.190 Uiso 1 1 calc R
H21B H 0.9816 0.6462 0.4448 0.190 Uiso 1 1 calc R
H21C H 0.9379 0.7156 0.5280 0.190 Uiso 1 1 calc R
C22 C 0.6961(8) 0.6107(6) 0.4221(4) 0.128(2) Uani 1 1 d .
H22A H 0.6058 0.6247 0.3944 0.191 Uiso 1 1 calc R
H22B H 0.6841 0.5957 0.4748 0.191 Uiso 1 1 calc R
H22C H 0.7265 0.5280 0.3909 0.191 Uiso 1 1 calc R
C23 C 0.7583(5) 0.8709(5) 0.4696(3) 0.0696(13) Uani 1 1 d .
C24 C 0.7389(5) 0.8976(6) 0.5494(3) 0.0863(15) Uani 1 1 d .
H24A H 0.7584 0.8310 0.5799 0.104 Uiso 1 1 calc R
C25 C 0.6912(6) 1.0208(7) 0.5853(3) 0.0990(18) Uani 1 1 d .
H25A H 0.6791 1.0368 0.6395 0.119 Uiso 1 1 calc R
C26 C 0.6624(5) 1.1169(6) 0.5427(4) 0.0983(18) Uani 1 1 d .
H26A H 0.6340 1.2011 0.5689 0.118 Uiso 1 1 calc R
C27 C 0.6732(5) 1.0965(5) 0.4582(3) 0.0810(14) Uani 1 1 d .
C28 C 0.6357(6) 1.1920(6) 0.4119(5) 0.1056(19) Uani 1 1 d .
H28A H 0.6004 1.2730 0.4366 0.127 Uiso 1 1 calc R
C29 C 0.6478(7) 1.1732(7) 0.3347(5) 0.120(2) Uani 1 1 d .
H29A H 0.6229 1.2408 0.3061 0.144 Uiso 1 1 calc R
C30 C 0.6989(6) 1.0499(6) 0.2953(4) 0.1030(18) Uani 1 1 d .
H30A H 0.7054 1.0353 0.2403 0.124 Uiso 1 1 calc R
C31 C 0.7390(5) 0.9518(5) 0.3378(3) 0.0725(13) Uani 1 1 d .
C32 C 0.7242(4) 0.9700(5) 0.4207(3) 0.0669(12) Uani 1 1 d .
C33 C 0.7039(7) 0.7322(6) 0.2281(3) 0.115(2) Uani 1 1 d .
H33A H 0.6120 0.7040 0.2430 0.173 Uiso 1 1 calc R
H33B H 0.7458 0.6480 0.2101 0.173 Uiso 1 1 calc R
H33C H 0.6909 0.7811 0.1848 0.173 Uiso 1 1 calc R
C34 C 0.9448(6) 0.8748(7) 0.2790(4) 0.111(2) Uani 1 1 d .
H34A H 1.0059 0.9371 0.3265 0.166 Uiso 1 1 calc R
H34B H 0.9343 0.9255 0.2364 0.166 Uiso 1 1 calc R
H34C H 0.9874 0.7912 0.2611 0.166 Uiso 1 1 calc R
O1 O 0.5061(7) 0.2072(5) 0.0684(3) 0.1326(16) Uani 1 1 d .
O2 O 0.4385(6) 0.0281(5) 0.1313(3) 0.1477(19) Uani 1 1 d .
B1 B 0.2778(8) 0.4391(8) 0.3174(4) 0.103(2) Uani 1 1 d .
H1 H 0.3404 0.4584 0.3790 0.123 Uiso 1 1 calc R
B2 B 0.2995(9) 0.5583(7) 0.2571(4) 0.102(2) Uani 1 1 d .
H2 H 0.3797 0.6582 0.2779 0.123 Uiso 1 1 calc R
B3 B 0.3526(8) 0.3937(7) 0.2324(3) 0.0895(19) Uani 1 1 d .
H3 H 0.4677 0.3843 0.2367 0.107 Uiso 1 1 calc R
B4 B 0.2270(8) 0.2638(7) 0.2514(4) 0.098(2) Uani 1 1 d .
H4 H 0.2634 0.1676 0.2667 0.118 Uiso 1 1 calc R
B5 B 0.0959(9) 0.3529(9) 0.2934(4) 0.118(3) Uani 1 1 d .
H5 H 0.0440 0.3141 0.3405 0.142 Uiso 1 1 calc R
B6 B 0.1401(8) 0.5430(7) 0.2937(4) 0.098(2) Uani 1 1 d .
H6 H 0.1167 0.6350 0.3378 0.117 Uiso 1 1 calc R
B8 B 0.2071(8) 0.2839(7) 0.1526(4) 0.099(2) Uani 1 1 d .
B9 B 0.0459(9) 0.2470(8) 0.1996(5) 0.117(3) Uani 1 1 d .
H9 H -0.0417 0.1600 0.1648 0.140 Uiso 1 1 calc R
B10 B -0.0042(10) 0.4316(9) 0.2310(6) 0.131(3) Uani 1 1 d .
H10 H -0.1184 0.4397 0.2139 0.158 Uiso 1 1 calc R
B11 B 0.1318(10) 0.5443(9) 0.1934(5) 0.114(3) Uani 1 1 d .
H11 H 0.0833 0.5968 0.1477 0.136 Uiso 1 1 calc R
B12 B 0.3959(10) 0.1248(7) 0.0931(4) 0.096(2) Uani 1 1 d .
H8 H 0.047(5) 0.229(5) 0.131(3) 0.087(13) Uiso 1 1 d .
H2A H 0.822(5) 0.775(5) 0.348(3) 0.097(15) Uiso 1 1 d .
H10A H 0.024(5) 0.469(5) 0.172(3) 0.069(13) Uiso 1 1 d .

loop_
_atom_site_aniso_label
_atom_site_aniso_U_11
_atom_site_aniso_U_22
_atom_site_aniso_U_33
_atom_site_aniso_U_23
_atom_site_aniso_U_13
_atom_site_aniso_U_12
N1 0.088(3) 0.074(3) 0.069(2) 0.0264(19) 0.020(2) 0.029(2)
N2 0.085(3) 0.079(3) 0.064(2) 0.026(2) 0.017(2) 0.028(2)
C7 0.123(5) 0.109(4) 0.086(4) 0.043(3) 0.032(3) 0.044(4)
C11 0.159(6) 0.127(5) 0.132(6) 0.064(4) 0.043(5) 0.054(5)
C12 0.211(8) 0.160(7) 0.105(5) 0.063(5) 0.029(5) 0.073(7)
C13 0.338(15) 0.145(8) 0.121(6) 0.041(6) -0.050(7) 0.064(9)
C14 0.242(8) 0.125(5) 0.079(4) 0.010(4) -0.022(4) 0.103(6)
C15 0.185(7) 0.101(4) 0.082(4) 0.016(3) -0.008(4) 0.062(4)
C16 0.149(7) 0.184(8) 0.168(7) 0.044(6) 0.042(6) 0.085(6)
C17 0.220(9) 0.102(5) 0.217(9) 0.089(6) 0.047(7) 0.040(6)
C21 0.120(5) 0.190(7) 0.089(4) 0.033(4) 0.013(3) 0.093(5)
C22 0.186(7) 0.076(4) 0.134(5) 0.038(4) 0.064(5) 0.014(4)
C23 0.062(3) 0.082(3) 0.063(3) 0.014(2) 0.008(2) 0.013(2)
C24 0.079(3) 0.110(4) 0.068(3) 0.017(3) 0.015(3) 0.018(3)
C25 0.089(4) 0.123(5) 0.075(4) -0.001(4) 0.015(3) 0.025(4)
C26 0.067(3) 0.089(4) 0.121(5) -0.020(4) 0.022(3) 0.015(3)
C27 0.062(3) 0.075(3) 0.104(4) 0.011(3) 0.016(3) 0.015(3)
C28 0.092(4) 0.078(4) 0.157(6) 0.033(4) 0.030(4) 0.034(3)
C29 0.117(5) 0.094(5) 0.176(7) 0.070(5) 0.034(5) 0.047(4)
C30 0.114(5) 0.107(4) 0.114(4) 0.060(4) 0.029(3) 0.044(4)
C31 0.070(3) 0.071(3) 0.082(3) 0.030(3) 0.009(2) 0.017(3)
C32 0.060(3) 0.063(3) 0.076(3) 0.014(2) 0.014(2) 0.008(2)
C33 0.148(6) 0.112(4) 0.081(4) 0.018(3) 0.013(4) 0.021(4)
C34 0.101(4) 0.118(5) 0.143(5) 0.058(4) 0.050(4) 0.045(4)
O1 0.180(5) 0.122(3) 0.104(3) 0.022(3) 0.038(3) 0.051(3)
O2 0.214(5) 0.117(4) 0.123(3) 0.025(3) 0.012(3) 0.090(4)
B1 0.116(6) 0.121(5) 0.066(4) 0.015(4) 0.005(3) 0.023(5)
B2 0.131(6) 0.083(4) 0.102(5) 0.014(4) 0.048(4) 0.033(4)
B3 0.119(5) 0.095(4) 0.062(3) 0.024(3) 0.006(3) 0.044(4)
B4 0.134(6) 0.080(4) 0.088(4) 0.030(3) 0.008(4) 0.038(4)
B5 0.139(7) 0.128(6) 0.094(5) 0.043(5) 0.026(5) 0.014(5)
B6 0.113(5) 0.088(4) 0.086(4) -0.005(3) 0.026(4) 0.031(4)
B8 0.142(6) 0.082(4) 0.072(4) 0.022(3) -0.010(4) 0.032(4)
B9 0.138(7) 0.102(5) 0.109(6) 0.031(4) 0.004(5) 0.020(5)
B10 0.130(7) 0.110(6) 0.164(8) 0.035(6) 0.041(6) 0.037(5)
B11 0.137(7) 0.121(6) 0.117(6) 0.047(5) 0.046(5) 0.081(6)
B12 0.142(7) 0.079(4) 0.075(4) 0.019(3) 0.020(4) 0.044(5)

loop_
_atom_type_symbol
_atom_type_description
_atom_type_scat_dispersion_real
_atom_type_scat_dispersion_imag
_atom_type_scat_source
C C 0.0033 0.0016 'International Tables Vol C Tables 4.2.6.8 and 6.1.1.4'
H H 0.0000 0.0000 'International Tables Vol C Tables 4.2.6.8 and 6.1.1.4'
B B 0.0013 0.0007 'International Tables Vol C Tables 4.2.6.8 and 6.1.1.4'
N N 0.0061 0.0033 'International Tables Vol C Tables 4.2.6.8 and 6.1.1.4'
O O 0.0106 0.0060 'International Tables Vol C Tables 4.2.6.8 and 6.1.1.4'

loop_
_geom_angle_atom_site_label_1
_geom_angle_atom_site_label_2
_geom_angle_atom_site_label_3
_geom_angle
C23 N1 C21 111.5(4)
C23 N1 C22 111.5(4)
C21 N1 C22 112.6(5)
C31 N2 C33 113.9(4)
C31 N2 C34 112.3(4)
C33 N2 C34 111.3(4)
C11 C7 B8 117.0(5)
C11 C7 B11 119.3(5)
B8 C7 B11 110.8(6)
C11 C7 B3 117.9(5)
B8 C7 B3 67.1(4)
B11 C7 B3 113.7(5)
C11 C7 B2 119.7(6)
B8 C7 B2 115.1(4)
B11 C7 B2 64.0(5)
B3 C7 B2 60.4(3)
C7 C11 C12 112.8(6)
C13 C12 C11 114.2(6)
C14 C13 C12 125.0(9)
C13 C14 C15 122.0(6)
B12 C15 C14 116.5(6)
B12 C15 B8 112.6(5)
C14 C15 B8 114.9(5)
C24 C23 C32 120.2(5)
C24 C23 N1 121.3(4)
C32 C23 N1 118.5(4)
C23 C24 C25 121.3(5)
C26 C25 C24 120.3(5)
C25 C26 C27 122.8(5)
C28 C27 C32 119.2(5)
C28 C27 C26 123.4(6)
C32 C27 C26 117.3(5)
C29 C28 C27 122.9(6)
C28 C29 C30 119.8(6)
C31 C30 C29 120.2(6)
C30 C31 C32 120.4(5)
C30 C31 N2 120.6(5)
C32 C31 N2 119.0(4)
C31 C32 C27 117.4(4)
C31 C32 C23 124.6(4)
C27 C32 C23 118.0(4)
B12 O1 C16 120.0(6)
B12 O2 C17 123.0(7)
B3 B1 B2 60.4(4)
B3 B1 B5 107.1(5)
B2 B1 B5 107.5(5)
B3 B1 B4 59.3(4)
B2 B1 B4 107.0(5)
B5 B1 B4 59.2(4)
B3 B1 B6 106.9(4)
B2 B1 B6 58.2(4)
B5 B1 B6 61.4(4)
B4 B1 B6 107.6(5)
C7 B2 B1 104.6(5)
C7 B2 B6 103.4(5)
B1 B2 B6 63.7(4)
C7 B2 B3 59.5(3)
B1 B2 B3 59.5(4)
B6 B2 B3 110.6(5)
C7 B2 B11 55.9(4)
B1 B2 B11 108.0(6)
B6 B2 B11 58.7(4)
B3 B2 B11 106.4(5)
C7 B3 B1 105.6(5)
C7 B3 B2 60.1(4)
B1 B3 B2 60.1(4)
C7 B3 B4 102.3(5)
B1 B3 B4 62.7(4)
B2 B3 B4 109.6(5)
C7 B3 B8 54.3(3)
B1 B3 B8 106.6(5)
B2 B3 B8 104.6(5)
B4 B3 B8 58.1(4)
B3 B4 B8 64.2(4)
B3 B4 B5 106.7(5)
B8 B4 B5 104.1(5)
B3 B4 B1 58.0(4)
B8 B4 B1 107.6(5)
B5 B4 B1 59.9(4)
B3 B4 B9 115.9(4)
B8 B4 B9 63.3(4)
B5 B4 B9 56.3(4)
B1 B4 B9 108.5(5)
B9 B5 B10 68.1(5)
B9 B5 B4 63.1(5)
B10 B5 B4 115.9(6)
B9 B5 B1 115.2(6)
B10 B5 B1 111.4(6)
B4 B5 B1 60.9(4)
B9 B5 B6 112.8(5)
B10 B5 B6 57.6(4)
B4 B5 B6 108.2(5)
B1 B5 B6 60.4(4)
B10 B6 B11 65.5(5)
B10 B6 B2 116.9(5)
B11 B6 B2 62.5(5)
B10 B6 B1 109.3(5)
B11 B6 B1 106.7(4)
B2 B6 B1 58.1(4)
B10 B6 B5 57.5(4)
B11 B6 B5 104.3(5)
B2 B6 B5 104.8(5)
B1 B6 B5 58.2(4)
C7 B8 C15 118.9(5)
C7 B8 B4 105.5(5)
C15 B8 B4 123.9(4)
C7 B8 B3 58.6(3)
C15 B8 B3 120.0(5)
B4 B8 B3 57.7(3)
C7 B8 B9 111.7(5)
C15 B8 B9 122.7(6)
B4 B8 B9 60.0(4)
B3 B8 B9 108.0(5)
B5 B9 B4 60.6(5)
B5 B9 B8 102.3(6)
B4 B9 B8 56.7(4)
B5 B9 B10 56.6(5)
B4 B9 B10 105.1(6)
B8 B9 B10 102.7(5)
B5 B10 B6 64.9(5)
B5 B10 B11 103.8(6)
B6 B10 B11 57.5(5)
B5 B10 B9 55.3(4)
B6 B10 B9 108.4(6)
B11 B10 B9 102.0(5)
C7 B11 B6 106.9(5)
C7 B11 B2 60.1(4)
B6 B11 B2 58.8(4)
C7 B11 B10 111.8(5)
B6 B11 B10 57.0(4)
B2 B11 B10 106.9(5)
O2 B12 O1 114.7(7)
O2 B12 C15 130.8(8)
O1 B12 C15 114.4(6)

loop_
_geom_bond_atom_site_label_1
_geom_bond_atom_site_label_2
_geom_bond_distance
N1 C23 1.449(6)
N1 C21 1.463(6)
N1 C22 1.484(7)
N2 C31 1.456(6)
N2 C33 1.474(7)
N2 C34 1.480(6)
C7 C11 1.520(8)
C7 B8 1.615(9)
C7 B11 1.633(9)
C7 B3 1.697(7)
C7 B2 1.708(9)
C11 C12 1.534(9)
C12 C13 1.501(10)
C13 C14 1.368(9)
C14 C15 1.553(7)
C15 B12 1.531(10)
C15 B8 1.676(8)
C16 O1 1.472(8)
C17 O2 1.459(9)
C23 C24 1.373(6)
C23 C32 1.436(6)
C24 C25 1.376(7)
C25 C26 1.327(8)
C26 C27 1.433(7)
C27 C28 1.386(7)
C27 C32 1.426(6)
C28 C29 1.312(8)
C29 C30 1.413(8)
C30 C31 1.371(6)
C31 C32 1.416(6)
O1 B12 1.391(8)
O2 B12 1.321(7)
B1 B3 1.697(9)
B1 B2 1.708(10)
B1 B5 1.761(11)
B1 B4 1.779(9)
B1 B6 1.802(10)
B2 B6 1.709(10)
B2 B3 1.712(9)
B2 B11 1.771(12)
B3 B4 1.720(10)
B3 B8 1.831(9)
B4 B8 1.727(8)
B4 B5 1.748(11)
B4 B9 1.790(11)
B5 B9 1.670(11)
B5 B10 1.696(12)
B5 B6 1.820(10)
B6 B10 1.697(12)
B6 B11 1.706(9)
B8 B9 1.845(11)
B9 B10 1.886(11)
B10 B11 1.841(13)
